data_2222746
loop_
_publ_author_name
'Zhu, Xiao-Fei'
'Zhou, Yan-Hong'
'Guan, Li'
'Zhang, Hong'

_publ_section_title
;Poly[4-(dimethylamino)pyridinium
 [(\m~6~-5-carboxybenzene-1,2,4-tricarboxyato-\k^6^<i>O</i>^1^:<i>O</i>^1'^:<i>O</i>^2^:<i>O</i>^4^:<i>O</i>^4'^:<i>O</i>^5^)diargentate(I)]]
;
_journal_coeditor_code HY2204
_journal_issue 8
_journal_name_full 'Acta Crystallographica Section E'
_journal_page_first m994
_journal_page_last m995
_journal_paper_doi 10.1107/S1600536809028839
_journal_volume 65
_journal_year 2009
_chemical_formula_iupac '(C7 H11 N2) [Ag2 (C10 H3 O8)]'
_chemical_formula_moiety 'C7 H11 N2 +, C10 H3 Ag2 O8 -'
_chemical_formula_sum 'C17 H14 Ag2 N2 O8'
_chemical_formula_weight 590.04
_chemical_name_systematic
;Poly[4-(dimethylamino)pyridinium
 [(\m~6~-5-carboxybenzene-1,2,4-tricarboxylato-
\k^6^<i>O</i>^1^:<i>O</i>^1'^:<i>O</i>^2^:<i>O</i>^4^:<i>O</i>^4'^:
<i>O</i>^5^)diargentate(I)]]
;
_space_group_IT_number 2
_symmetry_cell_setting triclinic
_symmetry_space_group_name_Hall '-P 1'
_symmetry_space_group_name_H-M 'P -1'
_atom_sites_solution_hydrogens geom
_atom_sites_solution_primary direct
_atom_sites_solution_secondary difmap
_audit_creation_method SHELXL-97
_cell_angle_alpha 113.304(4)
_cell_angle_beta 97.140(3)
_cell_angle_gamma 103.260(3)
_cell_formula_units_Z 2
_cell_length_a 9.7192(3)
_cell_length_b 9.9936(5)
_cell_length_c 10.4968(3)
_cell_measurement_reflns_used 3901
_cell_measurement_temperature 293(2)
_cell_measurement_theta_max 25.00
_cell_measurement_theta_min 4.39
_cell_volume 884.65(7)
_computing_cell_refinement 'CrysAlis RED (Oxford Diffraction, 2006)'
_computing_data_collection 'CrysAlis CCD (Oxford Diffraction, 2006)'
_computing_data_reduction 'CrysAlis RED (Oxford Diffraction, 2006)'
_computing_molecular_graphics 'DIAMOND (Brandenburg, 1999)'
_computing_publication_material 'SHELXL97 (Sheldrick, 2008)'
_computing_structure_refinement 'SHELXL97 (Sheldrick, 2008)'
_computing_structure_solution 'SHELXS97 (Sheldrick, 2008)'
_diffrn_ambient_temperature 293(2)
_diffrn_detector_area_resol_mean 10.0
_diffrn_measured_fraction_theta_full 0.989
_diffrn_measured_fraction_theta_max 0.989
_diffrn_measurement_device_type 'Oxford Diffraction Gemini R Ultra'
_diffrn_measurement_method \w
_diffrn_radiation_monochromator graphite
_diffrn_radiation_source 'fine-focus sealed tube'
_diffrn_radiation_type MoK\a
_diffrn_radiation_wavelength 0.71073
_diffrn_reflns_av_R_equivalents 0.0122
_diffrn_reflns_av_sigmaI/netI 0.0139
_diffrn_reflns_limit_h_max 11
_diffrn_reflns_limit_h_min -11
_diffrn_reflns_limit_k_max 11
_diffrn_reflns_limit_k_min -11
_diffrn_reflns_limit_l_max 12
_diffrn_reflns_limit_l_min -12
_diffrn_reflns_number 7226
_diffrn_reflns_theta_full 25.00
_diffrn_reflns_theta_max 25.00
_diffrn_reflns_theta_min 4.39
_exptl_absorpt_coefficient_mu 2.266
_exptl_absorpt_correction_T_max 0.725
_exptl_absorpt_correction_T_min 0.611
_exptl_absorpt_correction_type multi-scan
_exptl_absorpt_process_details '(CrysAlis RED; Oxford Diffraction, 2006)'
_exptl_crystal_colour colorless
_exptl_crystal_density_diffrn 2.215
_exptl_crystal_density_method 'not measured'
_exptl_crystal_description block
_exptl_crystal_F_000 576
_exptl_crystal_size_max 0.24
_exptl_crystal_size_mid 0.18
_exptl_crystal_size_min 0.14
_refine_diff_density_max 0.346
_refine_diff_density_min -0.470
_refine_ls_extinction_coef 0.0157(6)
_refine_ls_extinction_expression Fc^*^=kFc[1+0.001xFc^2^\l^3^/sin(2\q)]^-1/4^
_refine_ls_extinction_method 'SHELXL97 (Sheldrick, 2008)'
_refine_ls_goodness_of_fit_ref 1.056
_refine_ls_hydrogen_treatment constr
_refine_ls_matrix_type full
_refine_ls_number_parameters 265
_refine_ls_number_reflns 3124
_refine_ls_number_restraints 0
_refine_ls_restrained_S_all 1.056
_refine_ls_R_factor_all 0.0201
_refine_ls_R_factor_gt 0.0175
_refine_ls_shift/su_max 0.003
_refine_ls_shift/su_mean 0.000
_refine_ls_structure_factor_coef Fsqd
_refine_ls_weighting_details 'calc w=1/[\s^2^(Fo^2^)+(0.0251P)^2^+0.4969P] where P=(Fo^2^+2Fc^2^)/3'
_refine_ls_weighting_scheme calc
_refine_ls_wR_factor_gt 0.0454
_refine_ls_wR_factor_ref 0.0462
_reflns_number_gt 2808
_reflns_number_total 3124
_reflns_threshold_expression I>2\s(I)
_cod_data_source_file hy2204.cif
_cod_data_source_block I
_cod_database_code 2222746
_cod_database_fobs_code 2222746

loop_
_symmetry_equiv_pos_as_xyz
'x, y, z'
'-x, -y, -z'

loop_
_atom_site_type_symbol
_atom_site_label
_atom_site_fract_x
_atom_site_fract_y
_atom_site_fract_z
_atom_site_U_iso_or_equiv
_atom_site_adp_type
_atom_site_calc_flag
_atom_site_refinement_flags
_atom_site_occupancy
_atom_site_disorder_assembly
_atom_site_disorder_group
Ag Ag1 0.421397(19) 0.410977(18) 0.802682(17) 0.02690(8) Uani d . 1 . .
Ag Ag2 0.421385(19) 0.385653(19) 1.290598(17) 0.02889(9) Uani d . 1 . .
O O1 0.22857(16) 0.20334(17) 0.81649(18) 0.0277(4) Uani d . 1 . .
O O2 0.10698(15) -0.04467(17) 0.71974(19) 0.0329(4) Uani d . 1 . .
H H2 0.0364 -0.0126 0.7220 0.049 Uiso d R 1 . .
O O3 0.57621(18) 0.37804(17) 1.02125(17) 0.0326(4) Uani d . 1 . .
O O4 0.4252(2) 0.21751(18) 1.07819(17) 0.0344(4) Uani d . 1 . .
O O5 0.41174(19) -0.39642(18) 0.45762(18) 0.0357(4) Uani d . 1 . .
O O6 0.5636(2) -0.23946(18) 0.39821(17) 0.0341(4) Uani d . 1 . .
O O7 0.75751(16) -0.21312(17) 0.65497(17) 0.0251(3) Uani d . 1 . .
O O8 0.87465(16) 0.03113(17) 0.7214(2) 0.0336(4) Uani d . 1 . .
C C1 0.2265(2) 0.0702(2) 0.7685(2) 0.0178(4) Uani d . 1 . .
C C2 0.4977(2) 0.2487(2) 0.9985(2) 0.0173(4) Uani d . 1 . .
C C3 0.4930(2) 0.1181(2) 0.8600(2) 0.0160(4) Uani d . 1 . .
C C4 0.3628(2) -0.0996(2) 0.6355(2) 0.0177(4) Uani d . 1 . .
H H4 0.2755 -0.1617 0.5684 0.021 Uiso calc R 1 . .
C C5 0.3627(2) 0.0251(2) 0.7570(2) 0.0160(4) Uani d . 1 . .
C C6 0.6223(2) -0.0377(2) 0.7128(2) 0.0157(4) Uani d . 1 . .
C C7 0.4913(2) -0.1332(2) 0.6121(2) 0.0153(4) Uani d . 1 . .
C C8 0.6218(2) 0.0862(2) 0.8348(2) 0.0185(4) Uani d . 1 . .
H H8 0.7093 0.1493 0.9012 0.022 Uiso calc R 1 . .
C C9 0.4888(2) -0.2673(2) 0.4775(2) 0.0168(4) Uani d . 1 . .
C C10 0.7617(2) -0.0765(2) 0.6939(2) 0.0192(4) Uani d . 1 . .
N N1 0.0720(2) 0.4030(2) 0.1392(2) 0.0333(5) Uani d . 1 . .
N N2 -0.1309(2) 0.6318(3) 0.4369(2) 0.0378(5) Uani d . 1 . .
H H -0.1683 0.6777 0.5021 0.045 Uiso d R 1 . .
C C11 0.0048(2) 0.4765(3) 0.2354(2) 0.0271(5) Uani d . 1 . .
C C12 -0.0362(3) 0.7091(3) 0.3890(3) 0.0354(6) Uani d . 1 . .
H H12 -0.0172 0.8144 0.4240 0.042 Uiso calc R 1 . .
C C13 -0.1624(3) 0.4795(3) 0.3866(3) 0.0375(6) Uani d . 1 . .
H H13 -0.2296 0.4279 0.4204 0.045 Uiso calc R 1 . .
C C14 -0.0985(3) 0.3988(3) 0.2872(3) 0.0343(6) Uani d . 1 . .
H H14 -0.1223 0.2931 0.2533 0.041 Uiso calc R 1 . .
C C15 0.0325(3) 0.6369(3) 0.2906(3) 0.0333(6) Uani d . 1 . .
H H15 0.0981 0.6930 0.2592 0.040 Uiso calc R 1 . .
C C16 0.0426(3) 0.2378(3) 0.0780(3) 0.0407(6) Uani d . 1 . .
H H16A -0.0540 0.1883 0.0172 0.061 Uiso calc R 1 . .
H H16B 0.0505 0.2065 0.1535 0.061 Uiso calc R 1 . .
H H16C 0.1119 0.2095 0.0231 0.061 Uiso calc R 1 . .
C C17 0.1797(3) 0.4867(4) 0.0902(3) 0.0423(7) Uani d . 1 . .
H H17A 0.2588 0.5591 0.1700 0.063 Uiso calc R 1 . .
H H17B 0.1351 0.5400 0.0473 0.063 Uiso calc R 1 . .
H H17C 0.2160 0.4161 0.0210 0.063 Uiso calc R 1 . .

loop_
_atom_site_aniso_label
_atom_site_aniso_U_11
_atom_site_aniso_U_22
_atom_site_aniso_U_33
_atom_site_aniso_U_12
_atom_site_aniso_U_13
_atom_site_aniso_U_23
Ag1 0.03846(13) 0.01606(11) 0.01917(11) 0.00464(7) 0.01347(8) 0.00093(7)
Ag2 0.04268(13) 0.01682(11) 0.02185(11) 0.00567(8) 0.01695(8) 0.00245(8)
O1 0.0209(8) 0.0163(8) 0.0436(10) 0.0084(6) 0.0142(7) 0.0076(7)
O2 0.0123(7) 0.0184(8) 0.0581(11) 0.0053(6) 0.0090(7) 0.0065(8)
O3 0.0409(10) 0.0154(8) 0.0288(9) 0.0006(7) 0.0191(7) -0.0016(7)
O4 0.0535(11) 0.0211(8) 0.0240(8) 0.0075(7) 0.0231(8) 0.0037(7)
O5 0.0431(10) 0.0148(8) 0.0356(9) -0.0001(7) 0.0255(8) -0.0019(7)
O6 0.0553(11) 0.0201(8) 0.0233(8) 0.0081(7) 0.0245(8) 0.0034(7)
O7 0.0233(8) 0.0173(8) 0.0361(9) 0.0103(6) 0.0155(7) 0.0084(7)
O8 0.0143(8) 0.0191(8) 0.0614(12) 0.0046(6) 0.0133(7) 0.0108(8)
C1 0.0168(10) 0.0168(11) 0.0191(10) 0.0056(8) 0.0084(8) 0.0058(9)
C2 0.0181(10) 0.0166(10) 0.0149(9) 0.0087(8) 0.0047(8) 0.0027(8)
C3 0.0185(10) 0.0132(10) 0.0154(10) 0.0056(8) 0.0061(8) 0.0045(8)
C4 0.0146(10) 0.0155(10) 0.0173(10) 0.0036(8) 0.0026(8) 0.0026(8)
C5 0.0151(10) 0.0132(10) 0.0199(10) 0.0049(7) 0.0079(8) 0.0061(8)
C6 0.0144(10) 0.0132(10) 0.0185(10) 0.0047(7) 0.0067(8) 0.0050(8)
C7 0.0173(10) 0.0130(9) 0.0160(9) 0.0063(8) 0.0073(8) 0.0049(8)
C8 0.0155(10) 0.0143(10) 0.0187(10) 0.0028(8) 0.0031(8) 0.0016(8)
C9 0.0168(10) 0.0164(10) 0.0150(10) 0.0071(8) 0.0035(8) 0.0036(8)
C10 0.0181(10) 0.0173(11) 0.0199(10) 0.0063(8) 0.0074(8) 0.0045(9)
N1 0.0372(11) 0.0354(11) 0.0322(11) 0.0154(9) 0.0194(9) 0.0141(9)
N2 0.0413(12) 0.0458(13) 0.0318(11) 0.0272(10) 0.0174(10) 0.0123(10)
C11 0.0270(12) 0.0322(13) 0.0235(11) 0.0108(10) 0.0076(9) 0.0122(10)
C12 0.0420(14) 0.0289(13) 0.0338(13) 0.0143(11) 0.0061(11) 0.0113(11)
C13 0.0364(14) 0.0422(15) 0.0414(14) 0.0136(11) 0.0216(12) 0.0213(13)
C14 0.0383(14) 0.0280(13) 0.0401(14) 0.0111(11) 0.0188(12) 0.0150(12)
C15 0.0369(13) 0.0308(13) 0.0344(13) 0.0097(10) 0.0128(11) 0.0156(11)
C16 0.0437(15) 0.0410(16) 0.0369(14) 0.0218(12) 0.0152(12) 0.0102(13)
C17 0.0371(14) 0.0576(18) 0.0399(15) 0.0176(13) 0.0225(12) 0.0236(14)

loop_
_atom_type_symbol
_atom_type_description
_atom_type_scat_dispersion_real
_atom_type_scat_dispersion_imag
_atom_type_scat_source
C C 0.0033 0.0016 'International Tables Vol C Tables 4.2.6.8 and 6.1.1.4'
H H 0.0000 0.0000 'International Tables Vol C Tables 4.2.6.8 and 6.1.1.4'
Ag Ag -0.8971 1.1015 'International Tables Vol C Tables 4.2.6.8 and 6.1.1.4'
N N 0.0061 0.0033 'International Tables Vol C Tables 4.2.6.8 and 6.1.1.4'
O O 0.0106 0.0060 'International Tables Vol C Tables 4.2.6.8 and 6.1.1.4'

loop_
_geom_angle_atom_site_label_1
_geom_angle_atom_site_label_2
_geom_angle_atom_site_label_3
_geom_angle_site_symmetry_1
_geom_angle_site_symmetry_3
_geom_angle
_geom_angle_publ_flag
O6 Ag1 O3 2_656 2_667 165.22(6) ?
O6 Ag1 O1 2_656 . 88.08(6) ?
O3 Ag1 O1 2_667 . 104.84(6) ?
O6 Ag1 Ag2 2_656 2_667 82.64(4) ?
O3 Ag1 Ag2 2_667 2_667 83.04(4) ?
O1 Ag1 Ag2 . 2_667 162.98(4) ?
O3 Ag1 O1 . . 80.23(5) ?
O3 Ag1 O3 . 2_667 82.06(6) ?
O3 Ag1 O6 . 2_656 107.63(5) ?
O3 Ag1 Ag2 . 2_667 116.16(4) ?
O4 Ag2 O5 . 1_566 158.69(7) ?
O4 Ag2 O7 . 2_657 97.68(6) ?
O5 Ag2 O7 1_566 2_657 97.08(5) ?
O4 Ag2 Ag1 . 2_667 81.08(4) ?
O5 Ag2 Ag1 1_566 2_667 81.40(4) ?
O7 Ag2 Ag1 2_657 2_667 168.58(4) ?
O5 Ag2 O4 2_657 . 119.23(5) ?
O5 Ag2 O5 2_657 1_566 78.86(6) ?
O5 Ag2 O7 2_657 2_657 78.31(5) ?
O5 Ag2 Ag1 2_657 2_667 112.29(4) ?
C1 O1 Ag1 . . 123.41(13) ?
C1 O2 H2 . . 109.5 ?
C2 O3 Ag1 . 2_667 123.07(13) ?
C2 O4 Ag2 . . 124.47(14) ?
C9 O5 Ag2 . 1_544 123.12(13) ?
C9 O6 Ag1 . 2_656 124.62(14) ?
C10 O7 Ag2 . 2_657 121.06(12) ?
O1 C1 O2 . . 123.50(18) ?
O1 C1 C5 . . 122.02(17) ?
O2 C1 C5 . . 114.46(17) ?
O4 C2 O3 . . 126.86(19) ?
O4 C2 C3 . . 117.34(18) ?
O3 C2 C3 . . 115.79(17) ?
C8 C3 C5 . . 118.74(18) ?
C8 C3 C2 . . 119.06(17) ?
C5 C3 C2 . . 122.18(17) ?
C5 C4 C7 . . 121.14(18) ?
C5 C4 H4 . . 119.4 ?
C7 C4 H4 . . 119.4 ?
C4 C5 C3 . . 119.97(18) ?
C4 C5 C1 . . 119.38(17) ?
C3 C5 C1 . . 120.24(17) ?
C8 C6 C7 . . 119.81(18) ?
C8 C6 C10 . . 120.10(17) ?
C7 C6 C10 . . 119.93(17) ?
C4 C7 C6 . . 118.95(18) ?
C4 C7 C9 . . 120.01(17) ?
C6 C7 C9 . . 120.99(17) ?
C6 C8 C3 . . 121.33(18) ?
C6 C8 H8 . . 119.3 ?
C3 C8 H8 . . 119.3 ?
O6 C9 O5 . . 126.56(19) ?
O6 C9 C7 . . 117.07(18) ?
O5 C9 C7 . . 116.36(17) ?
O7 C10 O8 . . 124.57(19) ?
O7 C10 C6 . . 117.63(17) ?
O8 C10 C6 . . 117.78(18) ?
C11 N1 C16 . . 122.5(2) ?
C11 N1 C17 . . 120.8(2) ?
C16 N1 C17 . . 116.8(2) ?
C12 N2 C13 . . 120.7(2) ?
C12 N2 H . . 120.9 ?
C13 N2 H . . 118.3 ?
N1 C11 C15 . . 121.4(2) ?
N1 C11 C14 . . 122.1(2) ?
C15 C11 C14 . . 116.4(2) ?
N2 C12 C15 . . 121.3(2) ?
N2 C12 H12 . . 119.3 ?
C15 C12 H12 . . 119.3 ?
N2 C13 C14 . . 121.5(2) ?
N2 C13 H13 . . 119.3 ?
C14 C13 H13 . . 119.3 ?
C13 C14 C11 . . 119.7(2) ?
C13 C14 H14 . . 120.1 ?
C11 C14 H14 . . 120.1 ?
C12 C15 C11 . . 120.3(2) ?
C12 C15 H15 . . 119.8 ?
C11 C15 H15 . . 119.8 ?
N1 C16 H16A . . 109.5 ?
N1 C16 H16B . . 109.5 ?
H16A C16 H16B . . 109.5 ?
N1 C16 H16C . . 109.5 ?
H16A C16 H16C . . 109.5 ?
H16B C16 H16C . . 109.5 ?
N1 C17 H17A . . 109.5 ?
N1 C17 H17B . . 109.5 ?
H17A C17 H17B . . 109.5 ?
N1 C17 H17C . . 109.5 ?
H17A C17 H17C . . 109.5 ?
H17B C17 H17C . . 109.5 ?

loop_
_geom_bond_atom_site_label_1
_geom_bond_atom_site_label_2
_geom_bond_site_symmetry_2
_geom_bond_distance
_geom_bond_publ_flag
Ag1 O1 . 2.5220(15) y
Ag1 O3 2_667 2.1784(15) y
Ag1 O3 . 2.7573(19) y
Ag1 O6 2_656 2.1765(15) y
Ag2 O4 . 2.2091(15) y
Ag2 O5 1_566 2.2224(16) y
Ag2 O5 2_657 2.873(2) y
Ag2 O7 2_657 2.4442(15) y
Ag1 Ag2 2_667 2.8189(3) y
O1 C1 . 1.216(3) ?
O2 C1 . 1.306(2) ?
O2 H2 . 0.82 ?
O3 C2 . 1.252(3) ?
O4 C2 . 1.244(3) ?
O5 C9 . 1.255(3) ?
O6 C9 . 1.240(3) ?
O7 C10 . 1.249(3) ?
O8 C10 . 1.257(2) ?
C1 C5 . 1.496(3) ?
C2 C3 . 1.508(3) ?
C3 C8 . 1.392(3) ?
C3 C5 . 1.401(3) ?
C4 C5 . 1.387(3) ?
C4 C7 . 1.392(3) ?
C4 H4 . 0.9300 ?
C6 C8 . 1.387(3) ?
C6 C7 . 1.400(3) ?
C6 C10 . 1.507(3) ?
C7 C9 . 1.507(3) ?
C8 H8 . 0.9300 ?
N1 C11 . 1.336(3) ?
N1 C16 . 1.455(3) ?
N1 C17 . 1.460(3) ?
N2 C12 . 1.339(3) ?
N2 C13 . 1.341(3) ?
N2 H . 0.84 ?
C11 C15 . 1.417(3) ?
C11 C14 . 1.420(3) ?
C12 C15 . 1.355(3) ?
C12 H12 . 0.9300 ?
C13 C14 . 1.361(3) ?
C13 H13 . 0.9300 ?
C14 H14 . 0.9300 ?
C15 H15 . 0.9300 ?
C16 H16A . 0.9600 ?
C16 H16B . 0.9600 ?
C16 H16C . 0.9600 ?
C17 H17A . 0.9600 ?
C17 H17B . 0.9600 ?
C17 H17C . 0.9600 ?

loop_
_geom_hbond_atom_site_label_D
_geom_hbond_atom_site_label_H
_geom_hbond_atom_site_label_A
_geom_hbond_site_symmetry_A
_geom_hbond_distance_DH
_geom_hbond_distance_HA
_geom_hbond_distance_DA
_geom_hbond_angle_DHA
_geom_hbond_publ_flag
N2 H O7 1_465 0.84 1.88 2.720(2) 177 y
O2 H2 O8 1_455 0.82 1.73 2.541(2) 173 y

loop_
_geom_torsion_atom_site_label_1
_geom_torsion_atom_site_label_2
_geom_torsion_atom_site_label_3
_geom_torsion_atom_site_label_4
_geom_torsion_site_symmetry_1
_geom_torsion_site_symmetry_2
_geom_torsion_site_symmetry_3
_geom_torsion_site_symmetry_4
_geom_torsion
_geom_torsion_publ_flag
O6 Ag1 O1 C1 2_656 . . . 31.61(18) ?
O3 Ag1 O1 C1 2_667 . . . -155.65(17) ?
Ag2 Ag1 O1 C1 2_667 . . . 88.4(2) ?
O5 Ag2 O4 C2 1_566 . . . 43.7(3) ?
O7 Ag2 O4 C2 2_657 . . . 177.18(18) ?
Ag1 Ag2 O4 C2 2_667 . . . 8.66(17) ?
Ag1 O1 C1 O2 . . . . -150.04(16) ?
Ag1 O1 C1 C5 . . . . 28.3(3) ?
Ag2 O4 C2 O3 . . . . -2.3(3) ?
Ag2 O4 C2 C3 . . . . 177.08(13) ?
Ag1 O3 C2 O4 2_667 . . . -9.4(3) ?
Ag1 O3 C2 C3 2_667 . . . 171.21(13) ?
O4 C2 C3 C8 . . . . -119.5(2) ?
O3 C2 C3 C8 . . . . 60.0(3) ?
O4 C2 C3 C5 . . . . 59.0(3) ?
O3 C2 C3 C5 . . . . -121.6(2) ?
C7 C4 C5 C3 . . . . -1.1(3) ?
C7 C4 C5 C1 . . . . 171.50(18) ?
C8 C3 C5 C4 . . . . 2.6(3) ?
C2 C3 C5 C4 . . . . -175.89(19) ?
C8 C3 C5 C1 . . . . -170.00(18) ?
C2 C3 C5 C1 . . . . 11.5(3) ?
O1 C1 C5 C4 . . . . -138.5(2) ?
O2 C1 C5 C4 . . . . 39.9(3) ?
O1 C1 C5 C3 . . . . 34.1(3) ?
O2 C1 C5 C3 . . . . -147.48(19) ?
C5 C4 C7 C6 . . . . -0.8(3) ?
C5 C4 C7 C9 . . . . -178.56(19) ?
C8 C6 C7 C4 . . . . 1.3(3) ?
C10 C6 C7 C4 . . . . 176.73(18) ?
C8 C6 C7 C9 . . . . 179.04(19) ?
C10 C6 C7 C9 . . . . -5.6(3) ?
C7 C6 C8 C3 . . . . 0.1(3) ?
C10 C6 C8 C3 . . . . -175.26(19) ?
C5 C3 C8 C6 . . . . -2.1(3) ?
C2 C3 C8 C6 . . . . 176.43(19) ?
Ag1 O6 C9 O5 2_656 . . . 1.1(3) ?
Ag1 O6 C9 C7 2_656 . . . -179.62(13) ?
Ag2 O5 C9 O6 1_544 . . . 11.0(3) ?
Ag2 O5 C9 C7 1_544 . . . -168.32(13) ?
C4 C7 C9 O6 . . . . 120.2(2) ?
C6 C7 C9 O6 . . . . -57.5(3) ?
C4 C7 C9 O5 . . . . -60.4(3) ?
C6 C7 C9 O5 . . . . 121.9(2) ?
Ag2 O7 C10 O8 2_657 . . . 151.16(17) ?
Ag2 O7 C10 C6 2_657 . . . -27.2(2) ?
C8 C6 C10 O7 . . . . 132.8(2) ?
C7 C6 C10 O7 . . . . -42.6(3) ?
C8 C6 C10 O8 . . . . -45.6(3) ?
C7 C6 C10 O8 . . . . 139.0(2) ?
C16 N1 C11 C15 . . . . -178.3(2) ?
C17 N1 C11 C15 . . . . 1.6(3) ?
C16 N1 C11 C14 . . . . 1.2(4) ?
C17 N1 C11 C14 . . . . -178.8(2) ?
C13 N2 C12 C15 . . . . -1.2(4) ?
C12 N2 C13 C14 . . . . 0.9(4) ?
N2 C13 C14 C11 . . . . 0.3(4) ?
N1 C11 C14 C13 . . . . 179.2(2) ?
C15 C11 C14 C13 . . . . -1.2(3) ?
N2 C12 C15 C11 . . . . 0.2(4) ?
N1 C11 C15 C12 . . . . -179.5(2) ?
C14 C11 C15 C12 . . . . 0.9(3) ?
